data_4302999
loop_
_publ_author_name
'Zhenqing Wang'
'Hongjie Zhang'
'Cheng Wang'

_publ_section_title
;
Synthesis and Characterization of One-Dimensional and Molecular
M(tren)InAsS4 (M = Mn, Co, and Zn) Compounds with a Noncondensed AsS33- Unit
;
_journal_name_full 'Inorganic Chemistry'
_journal_page_first 8180
_journal_page_last 8185
_journal_paper_doi 10.1021/ic900456t
_journal_volume 48
_journal_year 2009
_chemical_formula_moiety 'C6 H18 As In Mn N4 S4'
_chemical_formula_sum 'C6 H18 As In Mn N4 S4'
_chemical_formula_weight 519.16
_chemical_name_systematic
; 
 ? 
;
_space_group_IT_number 2
_symmetry_cell_setting triclinic
_symmetry_space_group_name_Hall '-P 1'
_symmetry_space_group_name_H-M 'P -1'
_atom_sites_solution_hydrogens geom
_atom_sites_solution_primary direct
_atom_sites_solution_secondary difmap
_audit_creation_method SHELXL-97
_cell_angle_alpha 106.666(5)
_cell_angle_beta 100.234(5)
_cell_angle_gamma 100.228(5)
_cell_formula_units_Z 2
_cell_length_a 8.663(5)
_cell_length_b 9.480(5)
_cell_length_c 10.515(5)
_cell_measurement_reflns_used 3662
_cell_measurement_temperature 293(2)
_cell_measurement_theta_max 26.0003
_cell_measurement_theta_min 2.4626
_cell_volume 789.8(7)
_computing_cell_refinement 'Bruker SAINT'
_computing_data_collection 'Bruker APEX2'
_computing_data_reduction 'Bruker SAINT'
_computing_molecular_graphics 'Bruker SHELXTL'
_computing_publication_material 'Bruker SHELXTL'
_computing_structure_refinement 'SHELXL-97 (Sheldrick, 2008)'
_computing_structure_solution 'SHELXS-97 (Sheldrick, 2008)'
_diffrn_ambient_temperature 293(2)
_diffrn_measured_fraction_theta_full 0.982
_diffrn_measured_fraction_theta_max 0.982
_diffrn_measurement_device_type 'Bruker APEX-II CCD'
_diffrn_measurement_method '\f and \w scans'
_diffrn_radiation_monochromator graphite
_diffrn_radiation_source 'fine-focus sealed tube'
_diffrn_radiation_type MoK\a
_diffrn_radiation_wavelength 0.71069
_diffrn_reflns_av_R_equivalents 0.0111
_diffrn_reflns_av_sigmaI/netI 0.0176
_diffrn_reflns_limit_h_max 7
_diffrn_reflns_limit_h_min -10
_diffrn_reflns_limit_k_max 11
_diffrn_reflns_limit_k_min -10
_diffrn_reflns_limit_l_max 11
_diffrn_reflns_limit_l_min -12
_diffrn_reflns_number 4071
_diffrn_reflns_theta_full 25.00
_diffrn_reflns_theta_max 25.00
_diffrn_reflns_theta_min 2.08
_exptl_absorpt_coefficient_mu 4.851
_exptl_absorpt_correction_T_max 0.532
_exptl_absorpt_correction_T_min 0.447
_exptl_absorpt_correction_type empirical
_exptl_absorpt_process_details ' SADABS, Sheldrick, 1996'
_exptl_crystal_colour yellow
_exptl_crystal_density_diffrn 2.183
_exptl_crystal_density_method 'not measured'
_exptl_crystal_description Block
_exptl_crystal_F_000 506
_exptl_crystal_size_max 0.18
_exptl_crystal_size_mid 0.14
_exptl_crystal_size_min 0.13
_refine_diff_density_max 0.676
_refine_diff_density_min -0.791
_refine_diff_density_rms 0.107
_refine_ls_extinction_method none
_refine_ls_goodness_of_fit_ref 1.064
_refine_ls_hydrogen_treatment constr
_refine_ls_matrix_type full
_refine_ls_number_parameters 162
_refine_ls_number_reflns 2731
_refine_ls_number_restraints 0
_refine_ls_restrained_S_all 1.064
_refine_ls_R_factor_all 0.0232
_refine_ls_R_factor_gt 0.0226
_refine_ls_shift/su_max 0.001
_refine_ls_shift/su_mean 0.000
_refine_ls_structure_factor_coef Fsqd
_refine_ls_weighting_details 'calc w=1/[\s^2^(Fo^2^)+(0.0304P)^2^+1.2647P] where P=(Fo^2^+2Fc^2^)/3'
_refine_ls_weighting_scheme calc
_refine_ls_wR_factor_gt 0.0568
_refine_ls_wR_factor_ref 0.0571
_reflns_number_gt 2656
_reflns_number_total 2731
_reflns_threshold_expression >2sigma(I)
_cod_data_source_file ic900456t_si_002_1.cif
_cod_data_source_block compound_1
_cod_depositor_comments
;
The following automatic conversions were performed:
'_symmetry_cell_setting' value 'Triclinic' changed to 'triclinic'
according to '/home/saulius/struct/CIF-dictionaries/cif_core.dic'
dictionary named 'cif_core.dic' version 2.4.1 from 2010-06-29.

Automatic conversion script
Id: cif_fix_enum 1527 2010-12-29 10:47:43Z saulius 
;
_cod_database_code 4302999

loop_
_symmetry_equiv_pos_as_xyz
'x, y, z'
'-x, -y, -z'

loop_
_atom_site_label
_atom_site_type_symbol
_atom_site_fract_x
_atom_site_fract_y
_atom_site_fract_z
_atom_site_U_iso_or_equiv
_atom_site_adp_type
_atom_site_occupancy
_atom_site_symmetry_multiplicity
_atom_site_calc_flag
_atom_site_refinement_flags
_atom_site_disorder_assembly
_atom_site_disorder_group
As1 As 0.38117(4) -0.10213(3) 0.77566(3) 0.01921(9) Uani 1 1 d . . .
In1 In 0.19574(3) 0.04188(2) 1.04239(2) 0.02127(8) Uani 1 1 d . . .
Mn1 Mn 0.25053(6) 0.16859(5) 0.65280(5) 0.02213(12) Uani 1 1 d . C .
S1 S 0.24736(10) -0.10657(9) 0.57330(8) 0.02269(17) Uani 1 1 d . . .
S2 S 0.37972(9) 0.13261(8) 0.91081(7) 0.01957(16) Uani 1 1 d . . .
S3 S 0.36694(10) 0.04602(11) 1.25690(9) 0.0312(2) Uani 1 1 d . . .
S4 S -0.00231(10) -0.20107(9) 0.91542(9) 0.02753(19) Uani 1 1 d . . .
N1 N 0.5172(3) 0.2537(3) 0.6696(3) 0.0296(6) Uani 1 1 d . . .
H1C H 0.5743 0.2223 0.7318 0.036 Uiso 1 1 calc R A 1
H1D H 0.5384 0.2109 0.5884 0.036 Uiso 1 1 calc R A 1
N2 N 0.1524(4) 0.2111(3) 0.4612(3) 0.0285(6) Uani 1 1 d . . .
H2C H 0.1742 0.1453 0.3900 0.034 Uiso 1 1 calc R B 1
H2D H 0.0443 0.1963 0.4468 0.034 Uiso 1 1 calc R B 1
N3 N 0.0356(4) 0.2071(4) 0.7432(3) 0.0310(6) Uani 1 1 d . . .
H3C H -0.0565 0.1542 0.6797 0.037 Uiso 1 1 calc R C .
H3D H 0.0393 0.1720 0.8144 0.037 Uiso 1 1 calc R . .
N4 N 0.2917(4) 0.4315(3) 0.7261(3) 0.0305(6) Uani 1 1 d . . .
C1 C 0.5720(7) 0.4150(6) 0.7076(7) 0.0341(13) Uani 0.663(8) 1 d P C 1
H1A H 0.5737 0.4428 0.6259 0.041 Uiso 0.663(8) 1 calc PR C 1
H1B H 0.6816 0.4471 0.7643 0.041 Uiso 0.663(8) 1 calc PR C 1
C1' C 0.5635(14) 0.4176(13) 0.7845(15) 0.0341(13) Uani 0.337(8) 1 d P C 2
H1'A H 0.5842 0.4035 0.8732 0.041 Uiso 0.337(8) 1 calc PR C 2
H1'B H 0.6641 0.4744 0.7767 0.041 Uiso 0.337(8) 1 calc PR C 2
C2 C 0.4670(6) 0.4944(5) 0.7833(6) 0.0735(18) Uani 1 1 d . C .
H2A H 0.4930 0.4931 0.8765 0.088 Uiso 1 1 calc R D 1
H2B H 0.4926 0.5996 0.7872 0.088 Uiso 1 1 calc R D 1
C3 C 0.2232(7) 0.3645(5) 0.4704(4) 0.0366(12) Uani 0.864(9) 1 d P C 1
H3A H 0.1604 0.3904 0.3981 0.044 Uiso 0.864(9) 1 calc PR C 1
H3B H 0.3322 0.3716 0.4576 0.044 Uiso 0.864(9) 1 calc PR C 1
C3' C 0.134(5) 0.380(3) 0.499(3) 0.0366(12) Uani 0.136(9) 1 d P C 2
H3'A H 0.1509 0.4163 0.4239 0.044 Uiso 0.136(9) 1 calc PR C 2
H3'B H 0.0236 0.3791 0.5051 0.044 Uiso 0.136(9) 1 calc PR C 2
C4 C 0.2282(7) 0.4774(5) 0.6098(4) 0.0567(13) Uani 1 1 d . C .
H4A H 0.2946 0.5755 0.6196 0.068 Uiso 1 1 calc R E 1
H4B H 0.1196 0.4891 0.6119 0.068 Uiso 1 1 calc R E 1
C5 C 0.0340(5) 0.3687(5) 0.7897(5) 0.0458(10) Uani 1 1 d . C .
H5A H -0.0172 0.3890 0.8657 0.055 Uiso 1 1 calc R . .
H5B H -0.0289 0.3923 0.7159 0.055 Uiso 1 1 calc R . .
C6 C 0.2019(5) 0.4680(4) 0.8336(4) 0.0393(9) Uani 1 1 d . C .
H6A H 0.1966 0.5733 0.8553 0.047 Uiso 1 1 calc R . .
H6B H 0.2596 0.4552 0.9159 0.047 Uiso 1 1 calc R . .

loop_
_atom_site_aniso_label
_atom_site_aniso_U_11
_atom_site_aniso_U_22
_atom_site_aniso_U_33
_atom_site_aniso_U_23
_atom_site_aniso_U_13
_atom_site_aniso_U_12
As1 0.02406(17) 0.01893(16) 0.01688(16) 0.00655(12) 0.00498(13) 0.00966(13)
In1 0.01995(13) 0.02734(14) 0.02003(13) 0.00915(10) 0.00770(9) 0.00939(9)
Mn1 0.0209(2) 0.0198(2) 0.0267(3) 0.0071(2) 0.0067(2) 0.00741(19)
S1 0.0260(4) 0.0212(4) 0.0173(4) 0.0035(3) -0.0001(3) 0.0070(3)
S2 0.0219(4) 0.0200(4) 0.0177(4) 0.0053(3) 0.0073(3) 0.0063(3)
S3 0.0265(4) 0.0567(6) 0.0243(4) 0.0213(4) 0.0131(3) 0.0250(4)
S4 0.0258(4) 0.0261(4) 0.0315(4) 0.0066(3) 0.0086(3) 0.0114(3)
N1 0.0279(15) 0.0347(16) 0.0335(16) 0.0173(13) 0.0134(13) 0.0097(12)
N2 0.0280(15) 0.0325(15) 0.0245(14) 0.0060(12) 0.0087(12) 0.0096(12)
N3 0.0272(15) 0.0464(18) 0.0274(15) 0.0189(13) 0.0093(12) 0.0149(13)
N4 0.0346(16) 0.0230(14) 0.0303(15) 0.0009(12) 0.0097(13) 0.0093(12)
C1 0.027(2) 0.030(2) 0.041(4) 0.012(3) 0.005(3) -0.0015(18)
C1' 0.027(2) 0.030(2) 0.041(4) 0.012(3) 0.005(3) -0.0015(18)
C2 0.038(2) 0.040(3) 0.099(4) -0.032(3) 0.013(3) -0.005(2)
C3 0.055(3) 0.033(2) 0.027(2) 0.0144(18) 0.014(2) 0.012(2)
C3' 0.055(3) 0.033(2) 0.027(2) 0.0144(18) 0.014(2) 0.012(2)
C4 0.111(4) 0.029(2) 0.046(2) 0.0213(19) 0.028(3) 0.029(2)
C5 0.048(2) 0.055(2) 0.057(3) 0.025(2) 0.032(2) 0.035(2)
C6 0.052(2) 0.038(2) 0.0276(18) 0.0007(16) 0.0092(17) 0.0275(19)

loop_
_atom_type_symbol
_atom_type_description
_atom_type_scat_dispersion_real
_atom_type_scat_dispersion_imag
_atom_type_scat_source
C C 0.0033 0.0016 'International Tables Vol C Tables 4.2.6.8 and 6.1.1.4'
H H 0.0000 0.0000 'International Tables Vol C Tables 4.2.6.8 and 6.1.1.4'
N N 0.0061 0.0033 'International Tables Vol C Tables 4.2.6.8 and 6.1.1.4'
S S 0.1246 0.1234 'International Tables Vol C Tables 4.2.6.8 and 6.1.1.4'
Mn Mn 0.3368 0.7283 'International Tables Vol C Tables 4.2.6.8 and 6.1.1.4'
In In -0.7276 1.3100 'International Tables Vol C Tables 4.2.6.8 and 6.1.1.4'
As As 0.0499 2.0058 'International Tables Vol C Tables 4.2.6.8 and 6.1.1.4'

loop_
_geom_angle_atom_site_label_1
_geom_angle_atom_site_label_2
_geom_angle_atom_site_label_3
_geom_angle
_geom_angle_site_symmetry_1
_geom_angle_site_symmetry_3
_geom_angle_publ_flag
S1 As1 S3 97.12(4) . 2_657 ?
S1 As1 S2 101.21(4) . . ?
S3 As1 S2 98.28(4) 2_657 . ?
S3 In1 S4 114.28(4) . . ?
S3 In1 S4 111.73(4) . 2_557 ?
S4 In1 S4 97.69(5) . 2_557 ?
S3 In1 S2 106.92(5) . . ?
S4 In1 S2 115.00(4) . . ?
S4 In1 S2 111.14(4) 2_557 . ?
S3 In1 In1 126.42(3) . 2_557 ?
S4 In1 In1 48.87(3) . 2_557 ?
S4 In1 In1 48.82(3) 2_557 2_557 ?
S2 In1 In1 126.52(3) . 2_557 ?
N2 Mn1 N1 98.46(11) . . ?
N2 Mn1 N3 94.76(11) . . ?
N1 Mn1 N3 146.41(12) . . ?
N2 Mn1 N4 77.77(11) . . ?
N1 Mn1 N4 76.11(11) . . ?
N3 Mn1 N4 76.76(11) . . ?
N2 Mn1 S1 103.40(8) . . ?
N1 Mn1 S1 95.82(8) . . ?
N3 Mn1 S1 110.95(8) . . ?
N4 Mn1 S1 171.91(8) . . ?
N2 Mn1 S2 176.49(8) . . ?
N1 Mn1 S2 81.11(8) . . ?
N3 Mn1 S2 83.85(8) . . ?
N4 Mn1 S2 98.76(8) . . ?
S1 Mn1 S2 80.11(3) . . ?
As1 S1 Mn1 94.16(3) . . ?
As1 S2 In1 95.82(4) . . ?
As1 S2 Mn1 83.25(4) . . ?
In1 S2 Mn1 120.49(4) . . ?
As1 S3 In1 102.53(4) 2_657 . ?
In1 S4 In1 82.31(5) . 2_557 ?
C1 N1 C1' 30.7(5) . . ?
C1 N1 Mn1 114.8(3) . . ?
C1' N1 Mn1 103.3(5) . . ?
C1 N1 H1C 108.6 . . ?
C1' N1 H1C 87.2 . . ?
Mn1 N1 H1C 108.6 . . ?
C1 N1 H1D 108.6 . . ?
C1' N1 H1D 137.8 . . ?
Mn1 N1 H1D 108.6 . . ?
H1C N1 H1D 107.6 . . ?
C3 N2 C3' 34.1(13) . . ?
C3 N2 Mn1 110.3(2) . . ?
C3' N2 Mn1 108.5(10) . . ?
C3 N2 H2C 109.6 . . ?
C3' N2 H2C 135.7 . . ?
Mn1 N2 H2C 109.6 . . ?
C3 N2 H2D 109.6 . . ?
C3' N2 H2D 78.9 . . ?
Mn1 N2 H2D 109.6 . . ?
H2C N2 H2D 108.1 . . ?
C5 N3 Mn1 111.9(2) . . ?
C5 N3 H3C 109.2 . . ?
Mn1 N3 H3C 109.2 . . ?
C5 N3 H3D 109.2 . . ?
Mn1 N3 H3D 109.2 . . ?
H3C N3 H3D 107.9 . . ?
C4 N4 C2 113.2(4) . . ?
C4 N4 C6 111.4(3) . . ?
C2 N4 C6 111.0(3) . . ?
C4 N4 Mn1 108.7(2) . . ?
C2 N4 Mn1 106.5(3) . . ?
C6 N4 Mn1 105.7(2) . . ?
N1 C1 C2 111.7(5) . . ?
N1 C1 H1A 109.3 . . ?
C2 C1 H1A 109.3 . . ?
N1 C1 H1B 109.3 . . ?
C2 C1 H1B 109.3 . . ?
H1A C1 H1B 107.9 . . ?
C2 C1' N1 117.6(9) . . ?
C2 C1' H1'A 107.9 . . ?
N1 C1' H1'A 107.9 . . ?
C2 C1' H1'B 107.9 . . ?
N1 C1' H1'B 107.9 . . ?
H1'A C1' H1'B 107.2 . . ?
C1' C2 N4 123.6(6) . . ?
C1' C2 C1 33.6(7) . . ?
N4 C2 C1 115.7(4) . . ?
C1' C2 H2A 75.1 . . ?
N4 C2 H2A 108.4 . . ?
C1 C2 H2A 108.4 . . ?
C1' C2 H2B 124.5 . . ?
N4 C2 H2B 108.4 . . ?
C1 C2 H2B 108.4 . . ?
H2A C2 H2B 107.4 . . ?
N2 C3 C4 111.0(4) . . ?
N2 C3 H3A 109.4 . . ?
C4 C3 H3A 109.4 . . ?
N2 C3 H3B 109.4 . . ?
C4 C3 H3B 109.4 . . ?
H3A C3 H3B 108.0 . . ?
C4 C3' N2 118(2) . . ?
C4 C3' H3'A 107.9 . . ?
N2 C3' H3'A 107.9 . . ?
C4 C3' H3'B 107.9 . . ?
N2 C3' H3'B 107.9 . . ?
H3'A C3' H3'B 107.2 . . ?
C3' C4 N4 121.3(13) . . ?
C3' C4 C3 35.7(17) . . ?
N4 C4 C3 113.8(3) . . ?
C3' C4 H4A 126.7 . . ?
N4 C4 H4A 108.8 . . ?
C3 C4 H4A 108.8 . . ?
C3' C4 H4B 73.6 . . ?
N4 C4 H4B 108.8 . . ?
C3 C4 H4B 108.8 . . ?
H4A C4 H4B 107.7 . . ?
N3 C5 C6 111.1(3) . . ?
N3 C5 H5A 109.4 . . ?
C6 C5 H5A 109.4 . . ?
N3 C5 H5B 109.4 . . ?
C6 C5 H5B 109.4 . . ?
H5A C5 H5B 108.0 . . ?
N4 C6 C5 111.8(3) . . ?
N4 C6 H6A 109.3 . . ?
C5 C6 H6A 109.3 . . ?
N4 C6 H6B 109.3 . . ?
C5 C6 H6B 109.3 . . ?
H6A C6 H6B 107.9 . . ?

loop_
_geom_bond_atom_site_label_1
_geom_bond_atom_site_label_2
_geom_bond_distance
_geom_bond_site_symmetry_2
_geom_bond_publ_flag
As1 S1 2.2199(12) . ?
As1 S3 2.2626(15) 2_657 ?
As1 S2 2.2746(13) . ?
In1 S3 2.4553(13) . ?
In1 S4 2.4597(13) . ?
In1 S4 2.4618(13) 2_557 ?
In1 S2 2.4846(11) . ?
In1 In1 3.2389(19) 2_557 ?
Mn1 N2 2.218(3) . ?
Mn1 N1 2.265(3) . ?
Mn1 N3 2.275(3) . ?
Mn1 N4 2.327(3) . ?
Mn1 S1 2.4939(16) . ?
Mn1 S2 2.8839(15) . ?
S3 As1 2.2626(15) 2_657 ?
S4 In1 2.4618(13) 2_557 ?
N1 C1 1.431(6) . ?
N1 C1' 1.602(13) . ?
N1 H1C 0.9000 . ?
N1 H1D 0.9000 . ?
N2 C3 1.444(5) . ?
N2 C3' 1.58(3) . ?
N2 H2C 0.9000 . ?
N2 H2D 0.9000 . ?
N3 C5 1.473(5) . ?
N3 H3C 0.9000 . ?
N3 H3D 0.9000 . ?
N4 C4 1.462(5) . ?
N4 C2 1.474(5) . ?
N4 C6 1.479(5) . ?
C1 C2 1.478(8) . ?
C1 H1A 0.9700 . ?
C1 H1B 0.9700 . ?
C1' C2 1.203(13) . ?
C1' H1'A 0.9700 . ?
C1' H1'B 0.9700 . ?
C2 H2A 0.9700 . ?
C2 H2B 0.9700 . ?
C3 C4 1.536(6) . ?
C3 H3A 0.9700 . ?
C3 H3B 0.9700 . ?
C3' C4 1.28(3) . ?
C3' H3'A 0.9700 . ?
C3' H3'B 0.9700 . ?
C4 H4A 0.9700 . ?
C4 H4B 0.9700 . ?
C5 C6 1.497(6) . ?
C5 H5A 0.9700 . ?
C5 H5B 0.9700 . ?
C6 H6A 0.9700 . ?
C6 H6B 0.9700 . ?
